data_2005754
loop_
_publ_author_name
'McWhannell, M. A.'
'Rosair, G. M.'
'Welch, A. J.'
'Teixidor, F.'
'Vi\~nas, C.'

_publ_section_title
;
 1-Diphenylphosphino-2-phenyl-1,2-dicarba-<i>closo</i>-dodecaborane(12)
;
_journal_issue 12
_journal_name_full 'Acta Crystallographica Section C'
_journal_page_first 3135
_journal_page_last 3138
_journal_paper_doi 10.1107/S0108270196009109
_journal_volume 52
_journal_year 1996
_chemical_formula_sum 'C20 H25 B10 P'
_chemical_formula_weight 404.47
_chemical_name_systematic
;
 ?
;
_space_group_IT_number 14
_symmetry_cell_setting monoclinic
_symmetry_space_group_name_Hall '-P 2ybc'
_symmetry_space_group_name_H-M 'P 1 21/c 1'
_audit_creation_method SHELXL
_cell_angle_alpha 90.00
_cell_angle_beta 114.218(6)
_cell_angle_gamma 90.00
_cell_formula_units_Z 8
_cell_length_a 23.896(2)
_cell_length_b 10.608(4)
_cell_length_c 20.173(3)
_cell_measurement_reflns_used 32
_cell_measurement_temperature 293(2)
_cell_measurement_theta_max 23.13
_cell_measurement_theta_min 5.56
_cell_volume 4663.6(19)
_computing_cell_refinement XSCANS
_computing_data_collection 'XSCANS (Siemens, 1994)'
_computing_data_reduction XSCANS
_computing_molecular_graphics SHELXTL
_computing_publication_material SHELXTL
_computing_structure_refinement SHELXTL
_computing_structure_solution 'SHELXTL (Sheldrick, 1994)'
_diffrn_ambient_temperature 293(2)
_diffrn_measurement_device 'Siemens P4'
_diffrn_measurement_method '\w scans'
_diffrn_radiation_monochromator graphite
_diffrn_radiation_source 'fine-focus sealed tube'
_diffrn_radiation_type MoK\a
_diffrn_radiation_wavelength 0.71073
_diffrn_reflns_av_R_equivalents 0.0590
_diffrn_reflns_av_sigmaI/netI 0.1352
_diffrn_reflns_limit_h_max 26
_diffrn_reflns_limit_h_min -28
_diffrn_reflns_limit_k_max 1
_diffrn_reflns_limit_k_min -12
_diffrn_reflns_limit_l_max 23
_diffrn_reflns_limit_l_min -1
_diffrn_reflns_number 9893
_diffrn_reflns_theta_max 25.00
_diffrn_reflns_theta_min 1.87
_diffrn_standards_decay_% 6
_diffrn_standards_interval_count 97
_diffrn_standards_number 3
_exptl_absorpt_coefficient_mu 0.124
_exptl_absorpt_correction_T_max 0.872
_exptl_absorpt_correction_T_min 0.823
_exptl_absorpt_correction_type '\y scans (SHELXTL; Sheldrick, 1994)'
_exptl_crystal_colour colourless
_exptl_crystal_density_diffrn 1.152
_exptl_crystal_density_meas ?
_exptl_crystal_description block
_exptl_crystal_F_000 1680
_exptl_crystal_size_max 0.3
_exptl_crystal_size_mid 0.25
_exptl_crystal_size_min 0.2
_refine_diff_density_max 0.278
_refine_diff_density_min -0.233
_refine_ls_extinction_method none
_refine_ls_goodness_of_fit_all 0.988
_refine_ls_goodness_of_fit_obs 1.101
_refine_ls_hydrogen_treatment 'H atoms riding with C-H 0.93, B-H 1.10\%A, U(H) = 1.2U~eq~(C/B)'
_refine_ls_matrix_type full
_refine_ls_number_parameters 559
_refine_ls_number_reflns 8122
_refine_ls_number_restraints 0
_refine_ls_restrained_S_all 0.992
_refine_ls_restrained_S_obs 1.101
_refine_ls_R_factor_all 0.1776
_refine_ls_R_factor_obs 0.0689
_refine_ls_shift/esd_max 0.000
_refine_ls_shift/esd_mean 0.000
_refine_ls_structure_factor_coef Fsqd
_refine_ls_weighting_details 'w=1/[\s^2^(Fo^2^)+(0.0585P)^2^] where P=(Fo^2^+2Fc^2^)/3'
_refine_ls_weighting_scheme calc
_refine_ls_wR_factor_all 0.1810
_refine_ls_wR_factor_obs 0.1294
_reflns_number_observed 3636
_reflns_number_total 8127
_reflns_observed_criterion >2sigma(I)
_cod_data_source_file cf1123.cif
_cod_data_source_block anna2y
_cod_depositor_comments
;
The following automatic conversions were performed:

'_exptl_crystal_density_meas' value 'none' was changed to '?' - the
value is perceived as not measured.

Automatic conversion script
Id: cif_fix_values 3008 2015-01-20 13:52:24Z robertas 

The following automatic conversions were performed:

'_refine_ls_weighting_scheme' value 'calc
w=1/[\s^2^(Fo^2^)+(0.0585P)^2^] where P=(Fo^2^+2Fc^2^)/3' was changed
to 'calc'. New tag '_refine_ls_weighting_details' was created. The
value of the new tag was set to 'w=1/[\s^2^(Fo^2^)+(0.0585P)^2^]
where P=(Fo^2^+2Fc^2^)/3'.

Automatic conversion script
Id: cif_fix_values 3143 2015-03-26 13:38:13Z robertas 
;
_cod_original_cell_volume 4663.7(17)
_cod_original_sg_symbol_H-M 'P 21/c'
_cod_database_code 2005754

loop_
_symmetry_equiv_pos_as_xyz
'x, y, z'
'-x, y+1/2, -z+1/2'
'-x, -y, -z'
'x, -y-1/2, z-1/2'

loop_
_atom_site_aniso_label
_atom_site_aniso_U_11
_atom_site_aniso_U_22
_atom_site_aniso_U_33
_atom_site_aniso_U_12
_atom_site_aniso_U_13
_atom_site_aniso_U_23
P1 0.0437(7) 0.0428(7) 0.0451(7) 0.0027(7) 0.0190(5) 0.0045(7)
C1 0.041(3) 0.043(3) 0.040(3) 0.004(2) 0.019(2) 0.009(2)
C2 0.038(3) 0.049(3) 0.041(3) 0.009(2) 0.019(2) 0.007(2)
B3 0.044(3) 0.043(3) 0.048(3) 0.001(3) 0.023(2) -0.001(3)
B4 0.050(3) 0.045(4) 0.065(4) 0.002(3) 0.028(3) 0.007(3)
B5 0.049(3) 0.060(4) 0.054(3) 0.000(3) 0.026(3) 0.014(3)
B6 0.044(3) 0.061(4) 0.044(3) 0.006(3) 0.026(3) 0.009(3)
B7 0.045(3) 0.057(4) 0.056(3) -0.008(3) 0.019(3) -0.004(3)
B8 0.060(4) 0.058(4) 0.069(4) -0.005(3) 0.026(4) -0.006(4)
B9 0.066(4) 0.058(4) 0.078(5) -0.014(4) 0.034(4) 0.011(4)
B10 0.046(3) 0.081(5) 0.066(4) -0.009(4) 0.025(3) 0.013(4)
B11 0.038(3) 0.074(5) 0.054(4) 0.000(3) 0.022(3) 0.004(3)
B12 0.048(4) 0.071(5) 0.078(5) -0.017(4) 0.021(3) -0.006(4)
C21 0.042(3) 0.048(3) 0.042(3) 0.006(2) 0.017(2) 0.010(2)
C22 0.083(4) 0.058(4) 0.074(4) 0.026(3) 0.047(4) 0.018(3)
C23 0.117(6) 0.056(4) 0.081(4) 0.029(4) 0.050(4) 0.015(4)
C24 0.098(5) 0.052(4) 0.066(4) 0.008(4) 0.024(4) 0.020(4)
C25 0.080(4) 0.069(5) 0.073(4) -0.007(4) 0.039(4) 0.023(4)
C26 0.070(4) 0.053(4) 0.067(4) 0.007(3) 0.041(3) 0.008(3)
C31 0.040(3) 0.054(3) 0.046(3) -0.002(2) 0.016(2) 0.002(3)
C32 0.048(3) 0.078(5) 0.060(3) -0.019(3) 0.022(3) -0.003(3)
C33 0.060(4) 0.105(6) 0.070(4) -0.023(4) 0.037(3) -0.002(4)
C34 0.042(3) 0.127(7) 0.067(4) -0.008(4) 0.027(3) -0.024(4)
C35 0.047(3) 0.084(5) 0.073(4) 0.012(3) 0.023(3) -0.006(4)
C36 0.045(3) 0.064(4) 0.065(3) 0.000(3) 0.022(3) 0.002(3)
C41 0.045(3) 0.043(3) 0.047(3) 0.001(2) 0.020(2) -0.001(2)
C42 0.051(3) 0.064(4) 0.049(3) 0.003(3) 0.017(2) -0.002(3)
C43 0.054(3) 0.079(4) 0.052(3) 0.006(3) 0.008(3) 0.000(3)
C44 0.073(4) 0.076(5) 0.041(3) -0.004(3) 0.019(3) 0.005(3)
C45 0.069(4) 0.097(5) 0.054(3) 0.020(4) 0.028(3) -0.003(4)
C46 0.052(3) 0.082(4) 0.055(3) 0.019(3) 0.020(3) -0.003(3)
P1' 0.0409(6) 0.0375(7) 0.0408(6) -0.0020(6) 0.0180(5) -0.0018(6)
C1' 0.038(2) 0.033(2) 0.033(2) 0.004(2) 0.014(2) -0.002(2)
C2' 0.041(2) 0.039(3) 0.029(2) 0.001(2) 0.017(2) 0.000(2)
B3' 0.042(3) 0.038(3) 0.038(3) 0.001(3) 0.013(2) 0.003(3)
B4' 0.047(3) 0.032(3) 0.054(3) 0.007(3) 0.020(3) -0.001(3)
B5' 0.048(3) 0.047(3) 0.042(3) -0.004(3) 0.020(3) -0.009(3)
B6' 0.037(3) 0.050(4) 0.030(3) 0.002(3) 0.009(2) -0.004(3)
B7' 0.046(3) 0.045(3) 0.040(3) -0.004(3) 0.020(2) 0.006(3)
B8' 0.055(4) 0.039(3) 0.058(4) -0.003(3) 0.020(3) 0.012(3)
B9' 0.058(4) 0.039(3) 0.061(4) -0.005(3) 0.024(3) -0.007(3)
B10' 0.046(3) 0.056(4) 0.045(3) -0.005(3) 0.010(3) -0.006(3)
B11' 0.036(3) 0.056(4) 0.042(3) -0.001(3) 0.014(2) 0.002(3)
B12' 0.055(4) 0.051(4) 0.065(4) -0.011(3) 0.032(3) -0.001(3)
C21' 0.049(3) 0.036(3) 0.046(3) 0.003(2) 0.030(2) 0.001(2)
C22' 0.070(4) 0.057(4) 0.060(4) -0.004(3) 0.026(3) -0.017(3)
C23' 0.094(5) 0.073(5) 0.094(5) -0.019(4) 0.046(4) -0.041(5)
C24' 0.105(5) 0.042(4) 0.144(7) -0.009(4) 0.089(6) -0.024(5)
C25' 0.125(7) 0.052(4) 0.120(7) 0.032(4) 0.077(6) 0.020(4)
C26' 0.092(5) 0.049(4) 0.070(4) 0.026(3) 0.040(4) 0.010(3)
C31' 0.037(2) 0.054(3) 0.045(3) -0.011(2) 0.018(2) -0.007(3)
C32' 0.042(3) 0.065(4) 0.066(4) -0.004(3) 0.014(3) 0.000(3)
C33' 0.040(3) 0.102(5) 0.068(4) 0.004(3) 0.009(3) 0.012(4)
C34' 0.050(3) 0.143(7) 0.049(3) -0.017(5) 0.013(3) -0.021(5)
C35' 0.058(4) 0.104(6) 0.064(4) -0.020(4) 0.019(3) -0.034(4)
C36' 0.054(3) 0.074(4) 0.057(3) -0.013(3) 0.026(3) -0.019(3)
C41' 0.042(2) 0.043(3) 0.052(3) -0.003(2) 0.026(2) -0.008(2)
C42' 0.063(4) 0.087(5) 0.058(3) 0.016(3) 0.024(3) -0.005(3)
C43' 0.068(4) 0.134(7) 0.091(5) 0.019(4) 0.050(4) -0.026(5)
C44' 0.082(4) 0.133(7) 0.057(4) 0.006(5) 0.041(4) -0.023(4)
C45' 0.083(4) 0.122(7) 0.052(3) 0.017(4) 0.035(3) 0.004(4)
C46' 0.056(3) 0.088(5) 0.046(3) 0.018(3) 0.022(3) 0.005(3)

loop_
_atom_site_label
_atom_site_occupancy
_atom_site_fract_x
_atom_site_fract_y
_atom_site_fract_z
_atom_site_U_iso_or_equiv
_atom_site_thermal_displace_type
_atom_site_calc_flag
_atom_site_refinement_flags
_atom_site_type_symbol
P1 1 0.82304(6) 0.65246(14) 0.22525(7) 0.0436(3) Uani d . P
C1 1 0.8837(2) 0.7729(5) 0.2748(3) 0.0404(11) Uani d . C
C2 1 0.9351(2) 0.7150(5) 0.3594(3) 0.0420(12) Uani d . C
B3 1 0.8835(2) 0.8331(6) 0.3545(3) 0.0438(13) Uani d . B
H3 1 0.8449(2) 0.8194(6) 0.3700(3) 0.053 Uiso calc R H
B4 1 0.8778(3) 0.9326(6) 0.2811(4) 0.052(2) Uani d . B
H4 1 0.8356(3) 0.9857(6) 0.2497(4) 0.062 Uiso calc R H
B5 1 0.9233(3) 0.8674(6) 0.2395(3) 0.053(2) Uani d . B
H5 1 0.9111(3) 0.8782(6) 0.1809(3) 0.063 Uiso calc R H
B6 1 0.9561(3) 0.7263(7) 0.2869(3) 0.0467(14) Uani d . B
H6 1 0.9641(3) 0.6436(7) 0.2590(3) 0.056 Uiso calc R H
B7 1 0.9618(3) 0.8352(7) 0.4201(3) 0.0531(15) Uani d . B
H7 1 0.9742(3) 0.8247(7) 0.4787(3) 0.064 Uiso calc R H
B8 1 0.9269(3) 0.9739(7) 0.3719(4) 0.062(2) Uani d . B
H8 1 0.9165(3) 1.0541(7) 0.3996(4) 0.075 Uiso calc R H
B9 1 0.9522(3) 0.9941(7) 0.3005(4) 0.066(2) Uani d . B
H9 1 0.9588(3) 1.0880(7) 0.2818(4) 0.079 Uiso calc R H
B10 1 1.0004(3) 0.8662(8) 0.3039(4) 0.063(2) Uani d . B
H10 1 1.0386(3) 0.8752(8) 0.2871(4) 0.076 Uiso calc R H
B11 1 1.0071(3) 0.7697(7) 0.3781(3) 0.054(2) Uani d . B
H11 1 1.0493(3) 0.7164(7) 0.4094(3) 0.065 Uiso calc R H
B12 1 1.0032(3) 0.9350(8) 0.3854(4) 0.067(2) Uani d . B
H12 1 1.0428(3) 0.9908(8) 0.4215(4) 0.081 Uiso calc R H
C21 1 0.9255(2) 0.5853(5) 0.3828(3) 0.0443(12) Uani d . C
C22 1 0.9538(3) 0.4819(6) 0.3688(3) 0.067(2) Uani d . C
H22 1 0.9789(3) 0.4922(6) 0.3441(3) 0.080 Uiso calc R H
C23 1 0.9452(3) 0.3632(7) 0.3909(4) 0.081(2) Uani d . C
H23 1 0.9635(3) 0.2939(7) 0.3797(4) 0.098 Uiso calc R H
C24 1 0.9102(3) 0.3468(7) 0.4291(3) 0.075(2) Uani d . C
H24 1 0.9053(3) 0.2667(7) 0.4447(3) 0.090 Uiso calc R H
C25 1 0.8824(3) 0.4474(6) 0.4444(3) 0.072(2) Uani d . C
H25 1 0.8581(3) 0.4360(6) 0.4700(3) 0.086 Uiso calc R H
C26 1 0.8902(3) 0.5678(6) 0.4216(3) 0.0586(15) Uani d . C
H26 1 0.8715(3) 0.6366(6) 0.4327(3) 0.070 Uiso calc R H
C31 1 0.7567(2) 0.7094(5) 0.2406(3) 0.0473(12) Uani d . C
C32 1 0.7342(2) 0.6259(6) 0.2761(3) 0.062(2) Uani d . C
H32 1 0.7513(2) 0.5459(6) 0.2879(3) 0.074 Uiso calc R H
C33 1 0.6861(3) 0.6602(8) 0.2944(3) 0.075(2) Uani d . C
H33 1 0.6705(3) 0.6024(8) 0.3170(3) 0.090 Uiso calc R H
C34 1 0.6623(3) 0.7769(8) 0.2793(3) 0.077(2) Uani d . C
H34 1 0.6310(3) 0.8000(8) 0.2931(3) 0.092 Uiso calc R H
C35 1 0.6838(2) 0.8634(7) 0.2435(3) 0.069(2) Uani d . C
H35 1 0.6667(2) 0.9437(7) 0.2331(3) 0.082 Uiso calc R H
C36 1 0.7308(2) 0.8294(6) 0.2234(3) 0.0583(14) Uani d . C
H36 1 0.7449(2) 0.8863(6) 0.1987(3) 0.070 Uiso calc R H
C41 1 0.8042(2) 0.6847(5) 0.1291(3) 0.0451(12) Uani d . C
C42 1 0.7463(2) 0.7164(6) 0.0794(3) 0.0560(14) Uani d . C
H42 1 0.7159(2) 0.7351(6) 0.0955(3) 0.067 Uiso calc R H
C43 1 0.7329(3) 0.7207(6) 0.0056(3) 0.066(2) Uani d . C
H43 1 0.6934(3) 0.7420(6) -0.0271(3) 0.079 Uiso calc R H
C44 1 0.7764(3) 0.6944(6) -0.0196(3) 0.064(2) Uani d . C
H44 1 0.7672(3) 0.6986(6) -0.0691(3) 0.077 Uiso calc R H
C45 1 0.8344(3) 0.6614(7) 0.0294(3) 0.072(2) Uani d . C
H45 1 0.8648(3) 0.6442(7) 0.0130(3) 0.087 Uiso calc R H
C46 1 0.8478(2) 0.6537(7) 0.1021(3) 0.064(2) Uani d . C
H46 1 0.8866(2) 0.6273(7) 0.1341(3) 0.076 Uiso calc R H
P1' 1 0.66505(5) 0.33925(13) 0.38240(6) 0.0393(3) Uani d . P
C1' 1 0.6125(2) 0.2099(4) 0.3839(2) 0.0352(10) Uani d . C
C2' 1 0.5590(2) 0.2613(4) 0.4153(2) 0.0358(11) Uani d . C
B3' 1 0.6168(2) 0.1571(6) 0.4664(3) 0.0402(12) Uani d . B
H3' 1 0.6550(2) 0.1824(6) 0.5181(3) 0.048 Uiso calc R H
B4' 1 0.6275(3) 0.0529(6) 0.4043(3) 0.0450(14) Uani d . B
H4' 1 0.6720(3) 0.0085(6) 0.4154(3) 0.054 Uiso calc R H
B5' 1 0.5781(3) 0.1005(6) 0.3162(3) 0.0450(14) Uani d . B
H5' 1 0.5907(3) 0.0868(6) 0.2700(3) 0.054 Uiso calc R H
B6' 1 0.5375(2) 0.2366(6) 0.3236(3) 0.0405(13) Uani d . B
H6' 1 0.5246(2) 0.3128(6) 0.2831(3) 0.049 Uiso calc R H
B7' 1 0.5403(2) 0.1422(6) 0.4582(3) 0.0431(13) Uani d . B
H7' 1 0.5285(2) 0.1561(6) 0.5049(3) 0.052 Uiso calc R H
B8' 1 0.5816(3) 0.0087(6) 0.4513(3) 0.052(2) Uani d . B
H8' 1 0.5963(3) -0.0650(6) 0.4933(3) 0.062 Uiso calc R H
B9' 1 0.5567(3) -0.0256(6) 0.3570(3) 0.053(2) Uani d . B
H9' 1 0.5550(3) -0.1229(6) 0.3374(3) 0.063 Uiso calc R H
B10' 1 0.5011(3) 0.0863(6) 0.3064(3) 0.052(2) Uani d . B
H10' 1 0.4635(3) 0.0633(6) 0.2539(3) 0.062 Uiso calc R H
B11' 1 0.4901(2) 0.1911(6) 0.3689(3) 0.0452(14) Uani d . B
H11' 1 0.4456(2) 0.2366(6) 0.3571(3) 0.054 Uiso calc R H
B12' 1 0.5031(3) 0.0287(6) 0.3896(4) 0.055(2) Uani d . B
H12' 1 0.4667(3) -0.0328(6) 0.3914(4) 0.065 Uiso calc R H
C21' 1 0.5625(2) 0.3949(5) 0.4412(3) 0.0400(11) Uani d . C
C22' 1 0.5983(3) 0.4271(6) 0.5123(3) 0.063(2) Uani d . C
H22' 1 0.6220(3) 0.3662(6) 0.5449(3) 0.075 Uiso calc R H
C23' 1 0.5988(3) 0.5509(7) 0.5352(4) 0.084(2) Uani d . C
H23' 1 0.6221(3) 0.5714(7) 0.5836(4) 0.101 Uiso calc R H
C24' 1 0.5663(4) 0.6414(7) 0.4886(5) 0.085(2) Uani d . C
H24' 1 0.5685(4) 0.7244(7) 0.5043(5) 0.102 Uiso calc R H
C25' 1 0.5295(4) 0.6105(7) 0.4174(5) 0.090(2) Uani d . C
H25' 1 0.5062(4) 0.6722(7) 0.3852(5) 0.108 Uiso calc R H
C26' 1 0.5277(3) 0.4876(6) 0.3944(3) 0.068(2) Uani d . C
H26' 1 0.5026(3) 0.4667(6) 0.3465(3) 0.082 Uiso calc R H
C31' 1 0.7327(2) 0.3216(5) 0.4682(3) 0.0449(12) Uani d . C
C32' 1 0.7680(2) 0.2141(6) 0.4961(3) 0.0602(15) Uani d . C
H32' 1 0.7588(2) 0.1393(6) 0.4697(3) 0.072 Uiso calc R H
C33' 1 0.8173(3) 0.2198(8) 0.5640(3) 0.074(2) Uani d . C
H33' 1 0.8408(3) 0.1481(8) 0.5831(3) 0.089 Uiso calc R H
C34' 1 0.8316(3) 0.3302(9) 0.6030(3) 0.083(2) Uani d . C
H34' 1 0.8647(3) 0.3328(9) 0.6482(3) 0.100 Uiso calc R H
C35' 1 0.7975(3) 0.4360(8) 0.5756(3) 0.078(2) Uani d . C
H35' 1 0.8073(3) 0.5107(8) 0.6019(3) 0.093 Uiso calc R H
C36' 1 0.7486(3) 0.4320(6) 0.5091(3) 0.060(2) Uani d . C
H36' 1 0.7255(3) 0.5046(6) 0.4910(3) 0.072 Uiso calc R H
C41' 1 0.6882(2) 0.2889(5) 0.3101(3) 0.0431(11) Uani d . C
C42' 1 0.7443(3) 0.2397(7) 0.3212(3) 0.070(2) Uani d . C
H42' 1 0.7720(3) 0.2167(7) 0.3676(3) 0.084 Uiso calc R H
C43' 1 0.7594(3) 0.2247(8) 0.2610(4) 0.092(2) Uani d . C
H43' 1 0.7980(3) 0.1938(8) 0.2684(4) 0.111 Uiso calc R H
C44' 1 0.7196(3) 0.2539(8) 0.1933(3) 0.087(2) Uani d . C
H44' 1 0.7300(3) 0.2405(8) 0.1542(3) 0.104 Uiso calc R H
C45' 1 0.6638(3) 0.3034(8) 0.1823(3) 0.083(2) Uani d . C
H45' 1 0.6360(3) 0.3239(8) 0.1355(3) 0.100 Uiso calc R H
C46' 1 0.6485(2) 0.3231(6) 0.2407(3) 0.063(2) Uani d . C
H46' 1 0.6110(2) 0.3598(6) 0.2330(3) 0.075 Uiso calc R H

loop_
_atom_type_symbol
_atom_type_description
_atom_type_scat_dispersion_real
_atom_type_scat_dispersion_imag
_atom_type_scat_source
C C 0.0033 0.0016 'International Tables Vol C Tables 4.2.6.8 and 6.1.1.4'
H H 0.0000 0.0000 'International Tables Vol C Tables 4.2.6.8 and 6.1.1.4'
B B 0.0013 0.0007 'International Tables Vol C Tables 4.2.6.8 and 6.1.1.4'
P P 0.1023 0.0942 'International Tables Vol C Tables 4.2.6.8 and 6.1.1.4'

loop_
_geom_angle_atom_site_label_1
_geom_angle_atom_site_label_2
_geom_angle_atom_site_label_3
_geom_angle
_geom_angle_publ_flag
C41 P1 C31 105.2(2) y
C31 P1 C1 102.6(2) y
C41 P1 C1 103.6(2) y
B4 C1 B6 112.6(4) ?
B4 C1 B5 62.0(3) ?
B6 C1 B5 62.2(3) ?
B4 C1 B3 62.2(4) ?
B6 C1 B3 111.1(4) ?
B5 C1 B3 112.4(4) ?
B4 C1 C2 108.7(4) ?
B6 C1 C2 59.9(3) ?
B5 C1 C2 108.8(4) ?
B3 C1 C2 59.6(3) ?
B4 C1 P1 130.0(4) y
B6 C1 P1 113.1(4) y
B5 C1 P1 127.6(3) y
B3 C1 P1 116.6(3) y
C2 C1 P1 111.0(3) y
C21 C2 B7 121.4(4) ?
C21 C2 B11 120.8(4) ?
B7 C2 B11 62.6(3) ?
C21 C2 B3 118.9(4) ?
B7 C2 B3 63.0(3) ?
B11 C2 B3 113.4(4) ?
C21 C2 B6 117.5(4) ?
B7 C2 B6 113.7(4) ?
B11 C2 B6 63.1(3) ?
B3 C2 B6 110.3(4) ?
C21 C2 C1 119.3(4) ?
B7 C2 C1 110.1(4) ?
B11 C2 C1 109.6(4) ?
B3 C2 C1 59.6(3) ?
B6 C2 C1 59.0(3) ?
C2 B3 C1 60.9(3) ?
C2 B3 B8 104.8(4) ?
C1 B3 B8 105.8(4) ?
C2 B3 B4 106.7(4) ?
C1 B3 B4 58.3(3) ?
B8 B3 B4 60.2(4) ?
C2 B3 B7 57.6(3) ?
C1 B3 B7 106.9(4) ?
B8 B3 B7 59.6(4) ?
B4 B3 B7 108.0(4) ?
C1 B4 B5 59.3(3) ?
C1 B4 B3 59.6(3) ?
B5 B4 B3 108.2(4) ?
C1 B4 B8 106.3(5) ?
B5 B4 B8 108.2(5) ?
B3 B4 B8 59.7(4) ?
C1 B4 B9 105.9(5) ?
B5 B4 B9 59.6(4) ?
B3 B4 B9 107.8(5) ?
B8 B4 B9 60.4(4) ?
C1 B5 B9 106.2(4) ?
C1 B5 B4 58.7(3) ?
B9 B5 B4 60.6(4) ?
C1 B5 B10 106.0(4) ?
B9 B5 B10 60.0(4) ?
B4 B5 B10 108.3(5) ?
C1 B5 B6 58.8(3) ?
B9 B5 B6 107.9(4) ?
B4 B5 B6 107.2(4) ?
B10 B5 B6 60.0(4) ?
C1 B6 C2 61.1(3) ?
C1 B6 B10 105.9(5) ?
C2 B6 B10 104.5(4) ?
C1 B6 B5 59.0(3) ?
C2 B6 B5 107.2(4) ?
B10 B6 B5 59.7(4) ?
C1 B6 B11 107.0(4) ?
C2 B6 B11 57.6(3) ?
B10 B6 B11 59.2(4) ?
B5 B6 B11 107.4(5) ?
C2 B7 B11 58.8(3) ?
C2 B7 B8 105.9(4) ?
B11 B7 B8 107.9(5) ?
C2 B7 B12 105.6(5) ?
B11 B7 B12 59.8(4) ?
B8 B7 B12 60.2(4) ?
C2 B7 B3 59.3(3) ?
B11 B7 B3 107.4(4) ?
B8 B7 B3 59.4(4) ?
B12 B7 B3 107.3(5) ?
B3 B8 B7 60.9(4) ?
B3 B8 B4 60.1(4) ?
B7 B8 B4 108.9(5) ?
B3 B8 B12 108.3(5) ?
B7 B8 B12 60.0(4) ?
B4 B8 B12 107.6(5) ?
B3 B8 B9 107.7(5) ?
B7 B8 B9 107.6(5) ?
B4 B8 B9 59.8(4) ?
B12 B8 B9 59.1(4) ?
B12 B9 B5 109.0(5) ?
B12 B9 B10 60.5(4) ?
B5 B9 B10 60.2(4) ?
B12 B9 B4 108.3(5) ?
B5 B9 B4 59.8(4) ?
B10 B9 B4 107.7(5) ?
B12 B9 B8 60.1(4) ?
B5 B9 B8 107.9(5) ?
B10 B9 B8 108.0(5) ?
B4 B9 B8 59.8(4) ?
B9 B10 B11 108.0(5) ?
B9 B10 B5 59.8(4) ?
B11 B10 B5 109.4(4) ?
B9 B10 B6 107.9(4) ?
B11 B10 B6 61.2(4) ?
B5 B10 B6 60.2(4) ?
B9 B10 B12 59.7(4) ?
B11 B10 B12 59.8(4) ?
B5 B10 B12 108.0(5) ?
B6 B10 B12 108.4(5) ?
C2 B11 B10 106.1(4) ?
C2 B11 B12 105.9(5) ?
B10 B11 B12 60.4(4) ?
C2 B11 B7 58.6(3) ?
B10 B11 B7 108.6(5) ?
B12 B11 B7 60.4(4) ?
C2 B11 B6 59.2(3) ?
B10 B11 B6 59.6(4) ?
B12 B11 B6 107.6(5) ?
B7 B11 B6 107.4(4) ?
B9 B12 B11 108.1(5) ?
B9 B12 B10 59.9(4) ?
B11 B12 B10 59.8(4) ?
B9 B12 B7 108.6(5) ?
B11 B12 B7 59.9(4) ?
B10 B12 B7 107.7(5) ?
B9 B12 B8 60.7(4) ?
B11 B12 B8 107.7(5) ?
B10 B12 B8 107.9(5) ?
B7 B12 B8 59.8(4) ?
C22 C21 C26 118.4(5) ?
C22 C21 C2 120.9(5) ?
C26 C21 C2 120.6(5) ?
C21 C22 C23 120.6(6) ?
C24 C23 C22 120.5(6) ?
C25 C24 C23 120.0(6) ?
C24 C25 C26 120.1(6) ?
C21 C26 C25 120.3(6) ?
C32 C31 C36 119.1(5) ?
C32 C31 P1 115.1(4) ?
C36 C31 P1 125.7(4) ?
C31 C32 C33 120.7(6) ?
C34 C33 C32 120.0(6) ?
C33 C34 C35 120.8(6) ?
C34 C35 C36 119.7(7) ?
C35 C36 C31 119.6(6) ?
C42 C41 C46 117.5(5) ?
C42 C41 P1 123.5(4) ?
C46 C41 P1 118.0(4) ?
C41 C42 C43 120.7(5) ?
C44 C43 C42 121.2(5) ?
C43 C44 C45 118.8(5) ?
C46 C45 C44 120.6(5) ?
C45 C46 C41 121.3(5) ?
C31' P1' C41' 106.5(2) y
C31' P1' C1' 104.4(2) y
C41' P1' C1' 102.8(2) y
B4' C1' B3' 61.9(3) ?
B4' C1' B5' 61.4(3) ?
B3' C1' B5' 111.6(4) ?
B4' C1' B6' 112.4(4) ?
B3' C1' B6' 111.6(4) ?
B5' C1' B6' 62.1(3) ?
B4' C1' C2' 109.3(4) ?
B3' C1' C2' 60.5(3) ?
B5' C1' C2' 108.6(3) ?
B6' C1' C2' 59.8(3) ?
B4' C1' P1' 129.9(3) y
B3' C1' P1' 118.7(3) y
B5' C1' P1' 126.0(3) y
B6' C1' P1' 112.2(3) y
C2' C1' P1' 112.1(3) y
C21' C2' B7' 121.1(4) ?
C21' C2' B11' 120.6(4) ?
B7' C2' B11' 63.5(3) ?
C21' C2' B6' 117.8(4) ?
B7' C2' B6' 114.2(4) ?
B11' C2' B6' 63.0(3) ?
C21' C2' C1' 118.7(4) ?
B7' C2' C1' 110.0(4) ?
B11' C2' C1' 110.8(3) ?
B6' C2' C1' 59.9(3) ?
C21' C2' B3' 118.5(4) ?
B7' C2' B3' 62.3(3) ?
B11' C2' B3' 113.8(4) ?
B6' C2' B3' 110.7(4) ?
C1' C2' B3' 59.4(3) ?
C1' B3' C2' 60.1(3) ?
C1' B3' B8' 106.8(4) ?
C2' B3' B8' 105.0(4) ?
C1' B3' B4' 59.0(3) ?
C2' B3' B4' 106.7(4) ?
B8' B3' B4' 60.8(3) ?
C1' B3' B7' 106.7(3) ?
C2' B3' B7' 57.5(3) ?
B8' B3' B7' 60.0(3) ?
B4' B3' B7' 108.7(4) ?
C1' B4' B5' 59.4(3) ?
C1' B4' B3' 59.1(3) ?
B5' B4' B3' 107.8(4) ?
C1' B4' B9' 105.6(4) ?
B5' B4' B9' 59.6(3) ?
B3' B4' B9' 107.1(4) ?
C1' B4' B8' 105.7(4) ?
B5' B4' B8' 108.0(4) ?
B3' B4' B8' 59.2(3) ?
B9' B4' B8' 60.2(3) ?
C1' B5' B9' 106.2(4) ?
C1' B5' B4' 59.2(3) ?
B9' B5' B4' 60.7(3) ?
C1' B5' B10' 106.4(4) ?
B9' B5' B10' 59.9(3) ?
B4' B5' B10' 108.9(4) ?
C1' B5' B6' 59.1(3) ?
B9' B5' B6' 107.8(4) ?
B4' B5' B6' 108.2(4) ?
B10' B5' B6' 60.2(3) ?
C2' B6' C1' 60.2(3) ?
C2' B6' B5' 106.3(4) ?
C1' B6' B5' 58.8(3) ?
C2' B6' B10' 104.6(4) ?
C1' B6' B10' 105.8(4) ?
B5' B6' B10' 59.8(3) ?
C2' B6' B11' 57.7(3) ?
C1' B6' B11' 106.8(4) ?
B5' B6' B11' 107.8(4) ?
B10' B6' B11' 59.8(3) ?
C2' B7' B8' 106.6(4) ?
C2' B7' B12' 105.2(4) ?
B8' B7' B12' 60.7(4) ?
C2' B7' B3' 60.2(3) ?
B8' B7' B3' 59.4(3) ?
B12' B7' B3' 107.5(4) ?
C2' B7' B11' 58.4(3) ?
B8' B7' B11' 108.7(4) ?
B12' B7' B11' 59.7(3) ?
B3' B7' B11' 108.0(4) ?
B3' B8' B7' 60.6(3) ?
B3' B8' B4' 60.0(3) ?
B7' B8' B4' 108.5(4) ?
B3' B8' B9' 107.2(4) ?
B7' B8' B9' 107.2(4) ?
B4' B8' B9' 59.6(3) ?
B3' B8' B12' 107.9(4) ?
B7' B8' B12' 59.9(3) ?
B4' B8' B12' 107.3(4) ?
B9' B8' B12' 59.1(4) ?
B5' B9' B12' 108.8(4) ?
B5' B9' B10' 60.6(4) ?
B12' B9' B10' 60.3(4) ?
B5' B9' B4' 59.7(3) ?
B12' B9' B4' 108.9(4) ?
B10' B9' B4' 108.7(4) ?
B5' B9' B8' 108.1(4) ?
B12' B9' B8' 60.6(4) ?
B10' B9' B8' 108.8(4) ?
B4' B9' B8' 60.2(3) ?
B9' B10' B12' 59.8(4) ?
B9' B10' B5' 59.4(3) ?
B12' B10' B5' 107.5(4) ?
B9' B10' B11' 107.9(4) ?
B12' B10' B11' 59.9(3) ?
B5' B10' B11' 108.4(4) ?
B9' B10' B6' 107.4(4) ?
B12' B10' B6' 107.7(4) ?
B5' B10' B6' 60.1(3) ?
B11' B10' B6' 60.3(3) ?
C2' B11' B12' 105.0(4) ?
C2' B11' B10' 105.8(4) ?
B12' B11' B10' 59.8(4) ?
C2' B11' B7' 58.1(3) ?
B12' B11' B7' 59.8(3) ?
B10' B11' B7' 107.4(4) ?
C2' B11' B6' 59.2(3) ?
B12' B11' B6' 107.2(4) ?
B10' B11' B6' 59.9(3) ?
B7' B11' B6' 106.8(4) ?
B9' B12' B10' 59.9(4) ?
B9' B12' B11' 108.3(4) ?
B10' B12' B11' 60.4(4) ?
B9' B12' B7' 107.8(4) ?
B10' B12' B7' 108.4(4) ?
B11' B12' B7' 60.4(3) ?
B9' B12' B8' 60.3(4) ?
B10' B12' B8' 108.3(4) ?
B11' B12' B8' 108.2(4) ?
B7' B12' B8' 59.4(4) ?
C22' C21' C26' 118.5(5) ?
C22' C21' C2' 121.2(5) ?
C26' C21' C2' 120.2(5) ?
C21' C22' C23' 119.8(6) ?
C24' C23' C22' 121.2(7) ?
C23' C24' C25' 119.7(6) ?
C26' C25' C24' 119.6(7) ?
C25' C26' C21' 121.1(7) ?
C32' C31' C36' 118.4(5) ?
C32' C31' P1' 128.4(4) ?
C36' C31' P1' 113.2(4) ?
C31' C32' C33' 119.3(6) ?
C34' C33' C32' 120.7(7) ?
C35' C34' C33' 120.1(6) ?
C34' C35' C36' 120.0(7) ?
C35' C36' C31' 121.4(6) ?
C42' C41' C46' 119.0(5) ?
C42' C41' P1' 125.1(4) ?
C46' C41' P1' 115.1(4) ?
C41' C42' C43' 118.8(6) ?
C44' C43' C42' 121.7(6) ?
C43' C44' C45' 119.4(6) ?
C44' C45' C46' 120.1(6) ?
C41' C46' C45' 120.9(5) ?

loop_
_geom_bond_atom_site_label_1
_geom_bond_atom_site_label_2
_geom_bond_distance
_geom_bond_publ_flag
P1 C1 1.883(5) y
P1 C31 1.837(5) y
P1 C41 1.835(5) y
C1 B3 1.733(7) y
C1 B4 1.709(8) y
C1 B5 1.720(7) y
C1 B6 1.717(7) y
C1 C2 1.755(6) y
C2 C21 1.503(7) y
C2 B3 1.732(7) y
C2 B6 1.735(7) y
C2 B7 1.700(8) y
C2 B11 1.705(7) y
B3 B4 1.777(8) y
B3 B7 1.794(8) y
B3 B8 1.768(9) y
B4 B5 1.765(9) y
B4 B8 1.778(10) y
B4 B9 1.779(9) y
B5 B6 1.776(9) y
B5 B9 1.761(10) y
B5 B10 1.767(8) y
B6 B10 1.772(10) y
B6 B11 1.801(9) y
B7 B8 1.772(10) y
B7 B11 1.768(9) y
B7 B12 1.777(10) y
B8 B9 1.789(10) y
B8 B12 1.779(10) y
B9 B10 1.764(11) y
B9 B12 1.760(10) y
B10 B11 1.765(9) y
B10 B12 1.775(11) y
B11 B12 1.766(10) y
C21 C22 1.377(8) ?
C21 C26 1.380(7) ?
C22 C23 1.379(9) ?
C23 C24 1.360(9) ?
C24 C25 1.358(9) ?
C25 C26 1.396(8) ?
C31 C32 1.380(7) ?
C31 C36 1.396(8) ?
C32 C33 1.390(8) ?
C33 C34 1.344(10) ?
C34 C35 1.390(10) ?
C35 C36 1.390(7) ?
C41 C42 1.376(7) ?
C41 C46 1.398(7) ?
C42 C43 1.389(7) ?
C43 C44 1.362(8) ?
C44 C45 1.377(8) ?
C45 C46 1.369(7) ?
P1' C1' 1.869(5) y
P1' C31' 1.829(5) y
P1' C41' 1.838(5) y
C1' B3' 1.719(7) y
C1' B5' 1.722(7) y
C1' B4' 1.717(7) y
C1' B6' 1.727(7) y
C1' C2' 1.732(6) y
C2' C21' 1.500(7) y
C2' B3' 1.739(7) y
C2' B6' 1.725(6) y
C2' B7' 1.692(7) y
C2' B11' 1.698(7) y
B3' B4' 1.766(8) y
B3' B7' 1.775(7) y
B3' B8' 1.753(8) y
B4' B5' 1.755(8) y
B4' B8' 1.782(8) y
B4' B9' 1.772(8) y
B5' B6' 1.779(8) y
B5' B9' 1.753(9) y
B5' B10' 1.774(8) y
B6' B10' 1.781(9) y
B6' B11' 1.789(8) y
B7' B8' 1.764(9) y
B7' B11' 1.783(7) y
B7' B12' 1.773(9) y
B8' B9' 1.782(9) y
B8' B12' 1.787(9) y
B9' B10' 1.761(9) y
B9' B12' 1.760(9) y
B10' B11' 1.780(8) y
B10' B12' 1.769(9) y
B11' B12' 1.771(9) y
C21' C22' 1.378(7) ?
C21' C26' 1.381(7) ?
C22' C23' 1.390(9) ?
C23' C24' 1.345(10) ?
C24' C25' 1.382(10) ?
C25' C26' 1.378(9) ?
C31' C32' 1.392(8) ?
C31' C36' 1.394(8) ?
C32' C33' 1.395(8) ?
C33' C34' 1.373(10) ?
C34' C35' 1.365(11) ?
C35' C36' 1.371(8) ?
C41' C42' 1.369(7) ?
C41' C46' 1.379(7) ?
C42' C43' 1.410(8) ?
C43' C44' 1.342(9) ?
C44' C45' 1.365(9) ?
C45' C46' 1.385(8) ?
